data_2010858
loop_
_publ_author_name
'Boyer, Isabelle'
'Quillard, Sophie'
'Corraze, Benoit'
'Deniard, Philippe'
'Evain, Michel'

_publ_section_title
;
 A second polymorphic form of
 <i>N</i>,<i>N</i>'-diphenyl-1,4-phenylenediamine
;
_journal_issue 4
_journal_name_full 'Acta Crystallographica Section C'
_journal_page_first e159
_journal_page_last e159
_journal_paper_doi 10.1107/S0108270100003498
_journal_volume 56
_journal_year 2000
_chemical_formula_iupac 'C18 H16 N2'
_chemical_formula_moiety 'C18 H16 N2'
_chemical_formula_sum 'C18 H16 N2'
_chemical_formula_weight 260.3
_chemical_melting_point 426
_chemical_name_systematic ' N,N'-diphenyl-1,4-phenylenediamine'
_space_group_IT_number 2
_symmetry_cell_setting triclinic
_symmetry_space_group_name_Hall '-P 1'
_symmetry_space_group_name_H-M 'P -1'
_cell_angle_alpha 108.56(3)
_cell_angle_beta 94.60(3)
_cell_angle_gamma 112.38(3)
_cell_formula_units_Z 2
_cell_length_a 7.911(2)
_cell_length_b 8.984(2)
_cell_length_c 11.133(3)
_cell_measurement_reflns_used 1631
_cell_measurement_temperature 150
_cell_measurement_theta_max 24
_cell_measurement_theta_min 2
_cell_volume 675.0(4)
_computing_cell_refinement 'CELL (Stoe & Cie, 1996)'
_computing_data_collection 'EXPOSE (Stoe & Cie, 1996)'
_computing_data_reduction 'INTEGRATE (Stoe & Cie, 1996)'
_computing_publication_material JANA98
_computing_structure_refinement 'JANA98 (Petricek & Dusek, 1998)'
_computing_structure_solution 'SIR97 (Altomare et al., 1997)'
_diffrn_ambient_temperature 150
_diffrn_measurement_device_type 'Stoe IPDS'
_diffrn_measurement_method \w
_diffrn_radiation_monochromator graphite
_diffrn_radiation_type MoK\a
_diffrn_radiation_wavelength .71073
_diffrn_reflns_av_R_equivalents .057
_diffrn_reflns_av_sigmaI/netI .0337
_diffrn_reflns_limit_h_max 8
_diffrn_reflns_limit_h_min -8
_diffrn_reflns_limit_k_max 8
_diffrn_reflns_limit_k_min -10
_diffrn_reflns_limit_l_max 12
_diffrn_reflns_limit_l_min -12
_diffrn_reflns_number 7072
_diffrn_reflns_theta_max 23.95
_diffrn_reflns_theta_min 1.98
_diffrn_standards_decay_% 0
_diffrn_standards_number 0
_exptl_absorpt_coefficient_mu .076
_exptl_absorpt_correction_type none
_exptl_crystal_colour colourless
_exptl_crystal_density_diffrn 1.28
_exptl_crystal_description plate
_exptl_crystal_F_000 276
_exptl_crystal_size_max .3
_exptl_crystal_size_mid .25
_exptl_crystal_size_min .08
_refine_diff_density_max .12
_refine_diff_density_min -.14
_refine_ls_extinction_coef .90(10)
_refine_ls_extinction_method 'B-C type 1, Lorentzian isotropic'
_refine_ls_goodness_of_fit_ref 1.09
_refine_ls_hydrogen_treatment mixed
_refine_ls_number_parameters 189
_refine_ls_number_reflns 1931
_refine_ls_R_factor_all .046
_refine_ls_R_factor_gt .030
_refine_ls_shift/su_max .0001
_refine_ls_structure_factor_coef Fsqd
_refine_ls_weighting_details 'w = 1/[\s^2^(I) + 0.0016I^2^]'
_refine_ls_weighting_scheme sigma
_refine_ls_wR_factor_ref .069
_reflns_number_gt 1450
_reflns_number_total 1931
_reflns_threshold_expression F^2^>2\s(F^2^)
_cod_data_source_file qa0242.cif
_cod_data_source_block I
_cod_depositor_comments
;
The following automatic conversions were performed:

'_diffrn_ambient_temperature' value '150K' was changed to '150' - the
value should be numeric and without a unit designator.

Automatic conversion script
Id: cif_fix_values 1646 2011-03-28 12:23:43Z adriana 

The following automatic conversions were performed:

'_diffrn_ambient_temperature' value '150K' was changed to '150' - the
value should be numeric and without a unit designator.

Automatic conversion script
Id: cif_fix_values 1715 2011-07-08 13:25:40Z adriana 
;
_cod_database_code 2010858

loop_
_symmetry_equiv_pos_as_xyz
x,y,z
-x,-y,-z

loop_
_atom_site_aniso_label
_atom_site_aniso_U_11
_atom_site_aniso_U_22
_atom_site_aniso_U_33
_atom_site_aniso_U_12
_atom_site_aniso_U_13
_atom_site_aniso_U_23
N1a .0223(7) .0178(8) .0295(7) .0071(5) .0055(5) .0057(6)
C1a .0209(7) .0190(10) .0216(7) .0098(6) .0013(6) .0052(7)
C2a .0228(7) .0230(10) .0240(8) .0104(7) .0071(6) .0099(7)
C3a .0205(7) .0200(10) .0275(8) .0077(6) .0043(6) .0107(7)
C4a .0262(8) .0240(10) .0204(7) .0128(7) .0062(6) .0116(7)
C5a .0305(8) .0220(10) .0260(8) .0093(7) .0060(6) .0065(7)
C6a .0430(10) .0250(10) .0319(8) .0163(8) .0160(7) .0051(7)
C7a .0340(9) .0350(10) .0397(9) .0189(8) .0191(7) .0149(8)
C8a .0265(8) .0300(10) .0322(8) .0117(7) .0087(7) .0116(8)
C9a .0274(8) .0230(10) .0231(8) .0108(7) .0036(6) .0060(7)
N1b .0321(7) .0353(9) .0242(7) .0191(6) .0024(6) .0107(6)
C1b .0215(7) .0207(9) .0221(7) .0074(6) -.0007(6) .0043(6)
C2b .0296(8) .0240(10) .0236(8) .0089(7) .0075(6) .0104(7)
C3b .0321(8) .0230(10) .0220(7) .0110(7) .0031(6) .0094(7)
C4b .0232(8) .0170(9) .0283(8) .0050(6) .0039(6) .0073(7)
C5b .0244(8) .0260(10) .0375(9) .0103(7) .0028(7) .0110(8)
C6b .0282(9) .0320(10) .0530(10) .0160(8) .0134(8) .0180(9)
C7b .0376(9) .0250(10) .0394(9) .0151(7) .0179(8) .0140(8)
C8b .0346(9) .0230(10) .0299(8) .0115(7) .0074(7) .0105(7)
C9b .0248(8) .0240(10) .0297(8) .0106(7) .0053(6) .0106(7)

loop_
_atom_site_label
_atom_site_fract_x
_atom_site_fract_y
_atom_site_fract_z
_atom_site_U_iso_or_equiv
_atom_site_occupancy
_atom_site_type_symbol
N1a .9757(2) .2786(2) .19380(10) .0246(6) 1 N
C1a .9838(2) .1377(2) .09540(10) .0212(7) 1 C
C2a .8898(2) -.0334(2) .08780(10) .0229(7) 1 C
C3a 1.0941(2) .1682(2) .00650(10) .0228(7) 1 C
C4a .8117(2) .2858(2) .23190(10) .0219(7) 1 C
C5a .8313(2) .4327(2) .33480(10) .0277(7) 1 C
C6a .6747(2) .4486(2) .37390(10) .0339(8) 1 C
C7a .4952(2) .3163(2) .3122(2) .0338(8) 1 C
C8a .4758(2) .1693(2) .21130(10) .0296(7) 1 C
C9a .6314(2) .1520(2) .17060(10) .0253(7) 1 C
N1b .2353(2) .8286(2) .44660(10) .0295(6) 1 N
C1b .1150(2) .9122(2) .46980(10) .0233(7) 1 C
C2b .0982(2) 1.0165(2) .40390(10) .0263(7) 1 C
C3b .0147(2) .8973(2) .56560(10) .0260(7) 1 C
C4b .2884(2) .7699(2) .33050(10) .0245(7) 1 C
C5b .4530(2) .7453(2) .33420(10) .0302(8) 1 C
C6b .5105(2) .6891(2) .2208(2) .0359(8) 1 C
C7b .4076(2) .6574(2) .1012(2) .0323(8) 1 C
C8b .2413(2) .6755(2) .09670(10) .0296(7) 1 C
C9b .1796(2) .7289(2) .20910(10) .0260(7) 1 C
H1a 1.065(2) .381(2) .2090(10) .0360(10) 1 H
H1b .287(2) .820(2) .512(2) .036 1 H
H2a .810 -.060 .150 .036 1 H
H3a 1.163 .290 .010 .036 1 H
H5a .959 .528 .381 .036 1 H
H6a .691 .556 .447 .036 1 H
H7a .382 .326 .340 .036 1 H
H8a .347 .074 .167 .036 1 H
H9a .613 .044 .098 .036 1 H
H2b .168 1.030 .334 .036 1 H
H3b .024 .823 .614 .036 1 H
H5b .531 .768 .419 .036 1 H
H6b .628 .671 .225 .036 1 H
H7b .452 .622 .020 .036 1 H
H8b .164 .649 .011 .036 1 H
H9b .057 .738 .203 .036 1 H

loop_
_atom_type_symbol
_atom_type_scat_dispersion_real
_atom_type_scat_dispersion_imag
_atom_type_scat_source
C .003 .002 International_Tables_Vol_C
N .006 .003 International_Tables_Vol_C
H .000 .000 International_Tables_Vol_C

loop_
_geom_angle_atom_site_label_1
_geom_angle_atom_site_label_2
_geom_angle_atom_site_label_3
_geom_angle_site_symmetry_1
_geom_angle_site_symmetry_3
_geom_angle
_geom_angle_publ_flag
C1a N1a C4a . . 126.10(10) no
C1a N1a H1a . . 116.0(10) no
C4a N1a H1a . . 113.0(10) no
N1a C1a C2a . . 121.50(10) no
N1a C1a C3a . . 120.00(10) no
C2a C1a C3a . . 118.40(10) no
C1a C2a C3a . 2_755 120.40(10) no
C1a C2a H2a . . 120.4 no
C3a C2a H2a 2_755 . 119.2 no
C1a C3a C2a . 2_755 121.2(2) no
C1a C3a H3a . . 119.8 no
C2a C3a H3a 2_755 . 119.0 no
N1a C4a C5a . . 118.20(10) no
N1a C4a C9a . . 123.00(10) no
C5a C4a C9a . . 118.8(2) no
C4a C5a C6a . . 120.60(10) no
C4a C5a H5a . . 119.9 no
C6a C5a H5a . . 119.5 no
C5a C6a C7a . . 120.6(2) no
C5a C6a H6a . . 119.5 no
C7a C6a H6a . . 119.9 no
C6a C7a C8a . . 118.8(2) no
C6a C7a H7a . . 121.2 no
C8a C7a H7a . . 120.0 no
C7a C8a C9a . . 121.20(10) no
C7a C8a H8a . . 118.9 no
C9a C8a H8a . . 119.9 no
C4a C9a C8a . . 120.00(10) no
C4a C9a H9a . . 120.4 no
C8a C9a H9a . . 119.6 no
C1b N1b C4b . . 127.3(2) no
C1b N1b H1b . . 116.0(10) no
C4b N1b H1b . . 116.0(10) no
N1b C1b C2b . . 122.60(10) no
N1b C1b C3b . . 119.3(2) no
C2b C1b C3b . . 118.0(2) no
C1b C2b C3b . 2_576 120.5(2) no
C1b C2b H2b . . 120.1 no
C3b C2b H2b 2_576 . 119.4 no
C1b C3b C2b . 2_576 121.5(2) no
C1b C3b H3b . . 119.4 no
C2b C3b H3b 2_576 . 119.1 no
N1b C4b C5b . . 119.30(10) no
N1b C4b C9b . . 122.3(2) no
C5b C4b C9b . . 118.30(10) no
C4b C5b C6b . . 120.6(2) no
C4b C5b H5b . . 120.3 no
C6b C5b H5b . . 119.0 no
C5b C6b C7b . . 120.9(2) no
C5b C6b H6b . . 119.4 no
C7b C6b H6b . . 119.7 no
C6b C7b C8b . . 118.6(2) no
C6b C7b H7b . . 120.9 no
C8b C7b H7b . . 120.5 no
C7b C8b C9b . . 121.4(2) no
C7b C8b H8b . . 119.1 no
C9b C8b H8b . . 119.5 no
C4b C9b C8b . . 120.0(2) no
C4b C9b H9b . . 120.4 no
C8b C9b H9b . . 119.6 no

loop_
_geom_bond_atom_site_label_1
_geom_bond_atom_site_label_2
_geom_bond_site_symmetry_1
_geom_bond_site_symmetry_2
_geom_bond_distance
_geom_bond_publ_flag
N1a C1a . . 1.413(2) no
N1a C4a . . 1.415(2) no
N1a H1a . . .87(2) no
C1a C2a . . 1.400(2) no
C1a C3a . . 1.395(2) no
C2a C3a . 2_755 1.384(2) no
C2a H2a . . 1.000 no
C3a H3a . . 1.000 no
C4a C5a . . 1.390(2) no
C4a C9a . . 1.400(2) no
C5a C6a . . 1.388(3) no
C5a H5a . . .998 no
C6a C7a . . 1.393(2) no
C6a H6a . . .999 no
C7a C8a . . 1.379(2) no
C7a H7a . . .999 no
C8a C9a . . 1.390(2) no
C8a H8a . . .999 no
C9a H9a . . .999 no
N1b C1b . . 1.413(3) no
N1b C4b . . 1.395(2) no
N1b H1b . . .85(2) no
C1b C2b . . 1.397(3) no
C1b C3b . . 1.390(2) no
C2b C3b . 2_576 1.386(3) no
C2b H2b . . 1.000 no
C3b H3b . . 1.000 no
C4b C5b . . 1.401(3) no
C4b C9b . . 1.400(2) no
C5b C6b . . 1.384(2) no
C5b H5b . . .998 no
C6b C7b . . 1.388(3) no
C6b H6b . . 1.000 no
C7b C8b . . 1.385(3) no
C7b H7b . . .998 no
C8b C9b . . 1.389(2) no
C8b H8b . . .999 no
C9b H9b . . .999 no
